data_4033438
loop_
_publ_author_name
'Uemura, Naohiro'
'Ishikawa, Hiroki'
'Tamura, Naoki'
'Yoshida, Yasushi'
'Mino, Takashi'
'Kasashima, Yoshio'
'Sakamoto, Masami'

_publ_section_title
;
 Stereoselective Photodimerization of 3-Arylindenones in Solution and in
 the Solid State.
;
_journal_issue 4
_journal_name_full 'The Journal of organic chemistry'
_journal_page_first 2256
_journal_page_last 2262
_journal_paper_doi 10.1021/acs.joc.7b03147
_journal_volume 83
_journal_year 2018
_chemical_formula_sum 'C32 H24 O4'
_chemical_formula_weight 472.51
_space_group_crystal_system monoclinic
_space_group_IT_number 15
_space_group_name_Hall '-C 2yc'
_space_group_name_H-M_alt 'C 1 2/c 1'
_symmetry_space_group_name_Hall '-C 2yc'
_symmetry_space_group_name_H-M 'C 1 2/c 1'
_atom_sites_solution_hydrogens geom
_atom_sites_solution_primary direct
_atom_sites_solution_secondary difmap
_cell_angle_alpha 90
_cell_angle_beta 98.326(3)
_cell_angle_gamma 90
_cell_formula_units_Z 4
_cell_length_a 9.019(2)
_cell_length_b 24.900(5)
_cell_length_c 10.765(2)
_cell_measurement_reflns_used 1127
_cell_measurement_temperature 173
_cell_measurement_theta_max 23.2245
_cell_measurement_theta_min 2.4244
_cell_volume 2392.0(8)
_computing_cell_refinement 'SAINT V8.34A (Bruker AXS Inc., 2013)'
_computing_data_collection 'APEX2 (Bruker AXS, 2006)'
_computing_data_reduction 'SAINT V8.34A (Bruker AXS Inc., 2013)'
_computing_molecular_graphics 'XSHEL (Bruker AXS,2002)'
_computing_publication_material 'XCIF (Bruker AXS, 2001)'
_computing_structure_refinement 'SHELXL-2013 (Sheldrick, 2013)'
_computing_structure_solution 'SHELXS-97 (Sheldrick, 1997)'
_diffrn_ambient_temperature 173
_diffrn_detector_area_resol_mean 8.3333
_diffrn_measured_fraction_theta_full 0.986
_diffrn_measured_fraction_theta_max 0.986
_diffrn_measurement_device_type 'Bruker APEXII CCD area detector'
_diffrn_measurement_method 'Phi and Omega scans'
_diffrn_radiation_monochromator graphite
_diffrn_radiation_type MoK\a
_diffrn_radiation_wavelength 0.71073
_diffrn_reflns_av_R_equivalents 0.0380
_diffrn_reflns_av_unetI/netI 0.0498
_diffrn_reflns_limit_h_max 11
_diffrn_reflns_limit_h_min -11
_diffrn_reflns_limit_k_max 13
_diffrn_reflns_limit_k_min -32
_diffrn_reflns_limit_l_max 13
_diffrn_reflns_limit_l_min -13
_diffrn_reflns_number 6823
_diffrn_reflns_theta_full 27.539
_diffrn_reflns_theta_max 27.539
_diffrn_reflns_theta_min 1.636
_diffrn_source 'fine-focus sealed tube'
_exptl_absorpt_coefficient_mu 0.086
_exptl_absorpt_correction_T_max 0.97
_exptl_absorpt_correction_T_min 0.89
_exptl_absorpt_correction_type empirical
_exptl_absorpt_process_details 'SADABS (Sheldrick 1996)'
_exptl_crystal_colour colourless
_exptl_crystal_density_diffrn 1.312
_exptl_crystal_density_method 'not measured'
_exptl_crystal_description prismatic
_exptl_crystal_F_000 992
_exptl_crystal_size_max 0.300
_exptl_crystal_size_mid 0.300
_exptl_crystal_size_min 0.300
_refine_diff_density_max 0.265
_refine_diff_density_min -0.222
_refine_ls_extinction_method none
_refine_ls_goodness_of_fit_ref 1.104
_refine_ls_hydrogen_treatment constr
_refine_ls_matrix_type full
_refine_ls_number_parameters 164
_refine_ls_number_reflns 2722
_refine_ls_number_restraints 0
_refine_ls_restrained_S_all 1.104
_refine_ls_R_factor_all 0.0726
_refine_ls_R_factor_gt 0.0482
_refine_ls_shift/su_max 0.000
_refine_ls_shift/su_mean 0.000
_refine_ls_structure_factor_coef Fsqd
_refine_ls_weighting_details 'w=1/[\s^2^(Fo^2^)+(0.0685P)^2^+0.0535P] where P=(Fo^2^+2Fc^2^)/3'
_refine_ls_weighting_scheme calc
_refine_ls_wR_factor_gt 0.1197
_refine_ls_wR_factor_ref 0.1468
_reflns_number_gt 1901
_reflns_number_total 2722
_reflns_threshold_expression 'I > 2\s(I)'
_cod_data_source_file jo7b03147_si_007.cif
_cod_data_source_block I
_cod_depositor_comments 'Adding full bibliography for 4033434--4033446.cif.'
_cod_original_cell_volume 2392.0(9)
_cod_database_code 4033438

loop_
_space_group_symop_operation_xyz
'x, y, z'
'-x, y, -z+1/2'
'x+1/2, y+1/2, z'
'-x+1/2, y+1/2, -z+1/2'
'-x, -y, -z'
'x, -y, z-1/2'
'-x+1/2, -y+1/2, -z'
'x+1/2, -y+1/2, z-1/2'

loop_
_atom_site_type_symbol
_atom_site_label
_atom_site_fract_x
_atom_site_fract_y
_atom_site_fract_z
_atom_site_U_iso_or_equiv
_atom_site_adp_type
_atom_site_calc_flag
_atom_site_refinement_flags_adp
_atom_site_refinement_flags_posn
_atom_site_occupancy
C C1 0.3011(2) 0.26432(7) 0.66002(16) 0.0290(4) Uani d . . 1
C C2 0.46362(19) 0.28279(6) 0.68018(16) 0.0240(4) Uani d . . 1
H H2 0.5268 0.2658 0.622 0.029 Uiso calc U R 1
C C3 0.46257(18) 0.34544(6) 0.67599(15) 0.0214(4) Uani d . . 1
C C4 0.29535(18) 0.35894(7) 0.65154(15) 0.0229(4) Uani d . . 1
C C5 0.2267(2) 0.40899(7) 0.63256(16) 0.0285(4) Uani d . . 1
H H5 0.2851 0.4409 0.6396 0.034 Uiso calc U R 1
C C6 0.0718(2) 0.41169(8) 0.60330(18) 0.0360(5) Uani d . . 1
H H6 0.0246 0.4457 0.5901 0.043 Uiso calc U R 1
C C7 -0.0157(2) 0.36534(9) 0.59298(18) 0.0387(5) Uani d . . 1
H H7 -0.1216 0.3681 0.5734 0.046 Uiso calc U R 1
C C8 0.0506(2) 0.31573(8) 0.61108(18) 0.0355(5) Uani d . . 1
H H8 -0.0085 0.284 0.604 0.043 Uiso calc U R 1
C C9 0.2067(2) 0.31285(7) 0.64010(16) 0.0269(4) Uani d . . 1
C C10 0.54530(18) 0.37289(6) 0.58048(15) 0.0208(4) Uani d . . 1
C C11 0.58676(19) 0.42693(7) 0.59132(16) 0.0249(4) Uani d . . 1
H H11 0.5679 0.4467 0.6629 0.03 Uiso calc U R 1
C C12 0.6547(2) 0.45219(7) 0.50004(17) 0.0291(4) Uani d . . 1
H H12 0.6823 0.4889 0.5099 0.035 Uiso calc U R 1
C C13 0.68276(19) 0.42438(7) 0.39407(16) 0.0262(4) Uani d . . 1
C C14 0.63959(19) 0.37091(7) 0.37878(16) 0.0253(4) Uani d . . 1
H H14 0.6564 0.3515 0.3061 0.03 Uiso calc U R 1
C C15 0.57117(18) 0.34627(7) 0.47190(16) 0.0245(4) Uani d . . 1
H H15 0.5409 0.3098 0.4609 0.029 Uiso calc U R 1
C C16 0.7888(2) 0.42457(8) 0.20259(19) 0.0410(5) Uani d . . 1
H H16A 0.8481 0.3925 0.229 0.061 Uiso calc U R 1
H H16B 0.8463 0.4481 0.1543 0.061 Uiso calc U R 1
H H16C 0.6955 0.4139 0.1502 0.061 Uiso calc U R 1
O O1 0.25881(16) 0.21799(5) 0.66211(14) 0.0436(4) Uani d . . 1
O O2 0.75469(15) 0.45258(5) 0.31088(13) 0.0381(4) Uani d . . 1

loop_
_atom_site_aniso_label
_atom_site_aniso_U_11
_atom_site_aniso_U_22
_atom_site_aniso_U_33
_atom_site_aniso_U_12
_atom_site_aniso_U_13
_atom_site_aniso_U_23
C1 0.0365(10) 0.0263(10) 0.0247(9) -0.0082(8) 0.0059(8) -0.0036(7)
C2 0.0314(10) 0.0175(9) 0.0241(9) -0.0021(7) 0.0073(7) -0.0004(7)
C3 0.0255(9) 0.0185(9) 0.0204(9) 0.0003(7) 0.0040(7) -0.0005(6)
C4 0.0253(9) 0.0257(9) 0.0181(8) -0.0009(7) 0.0043(7) -0.0001(7)
C5 0.0318(10) 0.0300(10) 0.0241(9) 0.0010(8) 0.0056(7) 0.0033(7)
C6 0.0331(10) 0.0438(12) 0.0311(11) 0.0105(9) 0.0045(8) 0.0074(9)
C7 0.0247(10) 0.0578(14) 0.0327(11) 0.0000(9) 0.0006(8) 0.0003(10)
C8 0.0320(10) 0.0446(12) 0.0302(10) -0.0105(9) 0.0058(8) -0.0077(9)
C9 0.0296(9) 0.0306(10) 0.0210(9) -0.0048(8) 0.0052(7) -0.0031(7)
C10 0.0216(8) 0.0197(9) 0.0213(9) 0.0000(7) 0.0033(7) 0.0018(7)
C11 0.0334(10) 0.0199(9) 0.0220(9) 0.0015(7) 0.0061(7) -0.0004(7)
C12 0.0404(11) 0.0175(9) 0.0305(10) -0.0025(8) 0.0087(8) 0.0007(7)
C13 0.0297(9) 0.0256(10) 0.0237(9) 0.0008(8) 0.0054(7) 0.0063(7)
C14 0.0287(9) 0.0276(10) 0.0201(9) 0.0001(7) 0.0049(7) -0.0026(7)
C15 0.0275(9) 0.0214(9) 0.0245(9) -0.0030(7) 0.0035(7) -0.0017(7)
C16 0.0514(13) 0.0456(13) 0.0298(11) -0.0051(10) 0.0189(9) 0.0019(9)
O1 0.0508(9) 0.0257(8) 0.0542(10) -0.0149(6) 0.0068(7) -0.0030(6)
O2 0.0579(9) 0.0300(8) 0.0308(8) -0.0072(6) 0.0209(7) 0.0028(6)

loop_
_atom_type_symbol
_atom_type_description
_atom_type_scat_dispersion_real
_atom_type_scat_dispersion_imag
_atom_type_scat_source
C C 0.0033 0.0016 'International Tables Vol C Tables 4.2.6.8 and 6.1.1.4'
H H 0.0000 0.0000 'International Tables Vol C Tables 4.2.6.8 and 6.1.1.4'
O O 0.0106 0.0060 'International Tables Vol C Tables 4.2.6.8 and 6.1.1.4'

loop_
_geom_angle_atom_site_label_1
_geom_angle_atom_site_label_2
_geom_angle_atom_site_label_3
_geom_angle_site_symmetry_1
_geom_angle_site_symmetry_3
_geom_angle
O1 C1 C9 . . 127.13(17)
O1 C1 C2 . . 125.60(17)
C9 C1 C2 . . 107.26(14)
C1 C2 C2 . 2_656 113.70(16)
C1 C2 C3 . . 107.23(14)
C2 C2 C3 2_656 . 91.60(9)
C1 C2 H2 . . 114.0
C2 C2 H2 2_656 . 114.0
C3 C2 H2 . . 114.0
C10 C3 C4 . . 110.71(13)
C10 C3 C2 . . 117.92(13)
C4 C3 C2 . . 103.07(13)
C10 C3 C3 . 2_656 119.02(15)
C4 C3 C3 . 2_656 115.12(15)
C2 C3 C3 . 2_656 88.40(9)
C5 C4 C9 . . 119.09(16)
C5 C4 C3 . . 128.88(15)
C9 C4 C3 . . 111.89(15)
C6 C5 C4 . . 119.19(17)
C6 C5 H5 . . 120.4
C4 C5 H5 . . 120.4
C5 C6 C7 . . 121.18(18)
C5 C6 H6 . . 119.4
C7 C6 H6 . . 119.4
C8 C7 C6 . . 120.23(18)
C8 C7 H7 . . 119.9
C6 C7 H7 . . 119.9
C7 C8 C9 . . 118.74(17)
C7 C8 H8 . . 120.6
C9 C8 H8 . . 120.6
C4 C9 C8 . . 121.56(17)
C4 C9 C1 . . 110.48(16)
C8 C9 C1 . . 127.95(16)
C15 C10 C11 . . 116.95(14)
C15 C10 C3 . . 120.86(14)
C11 C10 C3 . . 121.95(14)
C12 C11 C10 . . 121.32(15)
C12 C11 H11 . . 119.3
C10 C11 H11 . . 119.3
C11 C12 C13 . . 120.62(16)
C11 C12 H12 . . 119.7
C13 C12 H12 . . 119.7
O2 C13 C12 . . 116.13(15)
O2 C13 C14 . . 124.30(15)
C12 C13 C14 . . 119.57(15)
C13 C14 C15 . . 118.82(16)
C13 C14 H14 . . 120.6
C15 C14 H14 . . 120.6
C10 C15 C14 . . 122.68(16)
C10 C15 H15 . . 118.7
C14 C15 H15 . . 118.7
O2 C16 H16A . . 109.5
O2 C16 H16B . . 109.5
H16A C16 H16B . . 109.5
O2 C16 H16C . . 109.5
H16A C16 H16C . . 109.5
H16B C16 H16C . . 109.5
C13 O2 C16 . . 117.40(14)

loop_
_geom_bond_atom_site_label_1
_geom_bond_atom_site_label_2
_geom_bond_site_symmetry_2
_geom_bond_distance
C1 O1 . 1.216(2)
C1 C9 . 1.476(2)
C1 C2 . 1.522(2)
C2 C2 2_656 1.551(3)
C2 C3 . 1.561(2)
C2 H2 . 1.0
C3 C10 . 1.518(2)
C3 C4 . 1.530(2)
C3 C3 2_656 1.638(3)
C4 C5 . 1.394(2)
C4 C9 . 1.394(2)
C5 C6 . 1.388(3)
C5 H5 . 0.95
C6 C7 . 1.394(3)
C6 H6 . 0.95
C7 C8 . 1.374(3)
C7 H7 . 0.95
C8 C9 . 1.400(3)
C8 H8 . 0.95
C10 C15 . 1.392(2)
C10 C11 . 1.397(2)
C11 C12 . 1.382(2)
C11 H11 . 0.95
C12 C13 . 1.389(2)
C12 H12 . 0.95
C13 O2 . 1.3727(19)
C13 C14 . 1.390(2)
C14 C15 . 1.393(2)
C14 H14 . 0.95
C15 H15 . 0.95
C16 O2 . 1.430(2)
C16 H16A . 0.98
C16 H16B . 0.98
C16 H16C . 0.98

loop_
_geom_torsion_atom_site_label_1
_geom_torsion_atom_site_label_2
_geom_torsion_atom_site_label_3
_geom_torsion_atom_site_label_4
_geom_torsion_site_symmetry_1
_geom_torsion_site_symmetry_4
_geom_torsion
O1 C1 C2 C2 . 2_656 -77.4(2)
C9 C1 C2 C2 . 2_656 101.60(13)
O1 C1 C2 C3 . . -177.10(17)
C9 C1 C2 C3 . . 1.92(17)
C1 C2 C3 C10 . . -122.93(15)
C2 C2 C3 C10 2_656 . 121.62(16)
C1 C2 C3 C4 . . -0.67(16)
C2 C2 C3 C4 2_656 . -116.12(15)
C1 C2 C3 C3 . 2_656 114.76(15)
C2 C2 C3 C3 2_656 2_656 -0.69(17)
C10 C3 C4 C5 . . -49.6(2)
C2 C3 C4 C5 . . -176.55(16)
C3 C3 C4 C5 2_656 . 89.03(17)
C10 C3 C4 C9 . . 126.08(15)
C2 C3 C4 C9 . . -0.91(17)
C3 C3 C4 C9 2_656 . -95.33(13)
C9 C4 C5 C6 . . 0.3(2)
C3 C4 C5 C6 . . 175.64(16)
C4 C5 C6 C7 . . 0.2(3)
C5 C6 C7 C8 . . -0.4(3)
C6 C7 C8 C9 . . 0.1(3)
C5 C4 C9 C8 . . -0.5(3)
C3 C4 C9 C8 . . -176.65(15)
C5 C4 C9 C1 . . 178.32(15)
C3 C4 C9 C1 . . 2.2(2)
C7 C8 C9 C4 . . 0.3(3)
C7 C8 C9 C1 . . -178.30(18)
O1 C1 C9 C4 . . 176.44(17)
C2 C1 C9 C4 . . -2.57(19)
O1 C1 C9 C8 . . -4.8(3)
C2 C1 C9 C8 . . 176.20(16)
C4 C3 C10 C15 . . -94.25(18)
C2 C3 C10 C15 . . 24.0(2)
C3 C3 C10 C15 2_656 . 128.98(14)
C4 C3 C10 C11 . . 79.91(19)
C2 C3 C10 C11 . . -161.80(15)
C3 C3 C10 C11 2_656 . -56.86(19)
C15 C10 C11 C12 . . -2.0(2)
C3 C10 C11 C12 . . -176.36(16)
C10 C11 C12 C13 . . 0.4(3)
C11 C12 C13 O2 . . -178.08(16)
C11 C12 C13 C14 . . 1.2(3)
O2 C13 C14 C15 . . 178.11(16)
C12 C13 C14 C15 . . -1.1(3)
C11 C10 C15 C14 . . 2.1(3)
C3 C10 C15 C14 . . 176.53(15)
C13 C14 C15 C10 . . -0.6(3)
C12 C13 O2 C16 . . 178.34(16)
C14 C13 O2 C16 . . -0.9(3)
